data_7114180
loop_
_publ_author_name
'Maspoch, Daniel'
'Ruiz-Molina, Daniel'
'Wurst, Klaus'
'Rovira, Concepci\'o'
'Veciana, Jaume'

_publ_section_title
;
 A very bulky carboxylic perchlorotriphenylmethyl radical as a novel
 ligand for transition metal complexes. A new spin frustrated metal system
;
_journal_issue 24
_journal_name_full 'Chemical Communications'
_journal_page_first 2958
_journal_page_last 2959
_journal_paper_doi 10.1039/b208759f
_journal_year 2002
_chemical_formula_sum 'C44 H30 Cl28 Cu O15'
_chemical_formula_weight 1854.82
_chemical_name_systematic ?
_space_group_IT_number 14
_symmetry_cell_setting monoclinic
_symmetry_space_group_name_Hall '-P 2ybc'
_symmetry_space_group_name_H-M 'P 1 21/c 1'
_atom_sites_solution_hydrogens geom
_atom_sites_solution_primary direct
_atom_sites_solution_secondary difmap
_audit_creation_method SHELXL
_cell_angle_alpha 90.00
_cell_angle_beta 92.18(1)
_cell_angle_gamma 90.00
_cell_formula_units_Z 4
_cell_length_a 25.644(4)
_cell_length_b 15.118(3)
_cell_length_c 18.580(3)
_cell_measurement_reflns_used 46255
_cell_measurement_temperature 223(2)
_cell_measurement_theta_max 20.0
_cell_measurement_theta_min 1.0
_cell_volume 7198(2)
_computing_data_collection 'Kappa CCD'
_computing_data_reduction 'DENZO and SCALEPACK'
_computing_structure_refinement 'SHELXL-93 (Sheldrick, 1993)'
_computing_structure_solution 'SHELXS-86 (Sheldrick, 1990)'
_diffrn_ambient_temperature 223(2)
_diffrn_measurement_device 'Kappa CCD'
_diffrn_measurement_method phi-scan
_diffrn_radiation_monochromator graphite
_diffrn_radiation_source 'fine-focus sealed tube'
_diffrn_radiation_type MoK\a
_diffrn_radiation_wavelength 0.71073
_diffrn_reflns_av_R_equivalents 0.0595
_diffrn_reflns_av_sigmaI/netI 0.0791
_diffrn_reflns_limit_h_max 0
_diffrn_reflns_limit_h_min -24
_diffrn_reflns_limit_k_max 13
_diffrn_reflns_limit_k_min -14
_diffrn_reflns_limit_l_max 17
_diffrn_reflns_limit_l_min -16
_diffrn_reflns_number 9744
_diffrn_reflns_theta_max 19.00
_diffrn_reflns_theta_min 1.56
_diffrn_standards_decay_% 0
_exptl_absorpt_coefficient_mu 1.399
_exptl_absorpt_correction_type none
_exptl_crystal_colour red
_exptl_crystal_density_diffrn 1.712
_exptl_crystal_description plate
_exptl_crystal_F_000 3676
_exptl_crystal_size_max 0.3
_exptl_crystal_size_mid 0.25
_exptl_crystal_size_min 0.03
_refine_diff_density_max 0.561
_refine_diff_density_min -0.350
_refine_diff_density_rms 0.081
_refine_ls_extinction_method none
_refine_ls_goodness_of_fit_all 1.049
_refine_ls_goodness_of_fit_obs 1.150
_refine_ls_hydrogen_treatment 'not refined'
_refine_ls_matrix_type full
_refine_ls_number_parameters 754
_refine_ls_number_reflns 4212
_refine_ls_number_restraints 4
_refine_ls_restrained_S_all 1.122
_refine_ls_restrained_S_obs 1.151
_refine_ls_R_factor_all 0.1159
_refine_ls_R_factor_obs 0.0707
_refine_ls_shift/esd_max -0.003
_refine_ls_shift/esd_mean 0.000
_refine_ls_structure_factor_coef Fsqd
_refine_ls_weighting_details 'w=1/[\s^2^(Fo^2^)+(0.0803P)^2^+62.1514P] where P=(Fo^2^+2Fc^2^)/3'
_refine_ls_weighting_scheme calc
_refine_ls_wR_factor_all 0.2068
_refine_ls_wR_factor_obs 0.1678
_reflns_number_observed 3134
_reflns_number_total 4617
_reflns_observed_criterion >2sigma(I)
_cod_data_source_file b208759f.txt
_cod_data_source_block 1
_cod_depositor_comments
;
The following automatic conversions were performed:

'_refine_ls_weighting_scheme' value 'calc
w=1/[\s^2^(Fo^2^)+(0.0803P)^2^+62.1514P] where P=(Fo^2^+2Fc^2^)/3'
was changed to 'calc'. New tag '_refine_ls_weighting_details' was
created. The value of the new tag was set to
'w=1/[\s^2^(Fo^2^)+(0.0803P)^2^+62.1514P] where P=(Fo^2^+2Fc^2^)/3'.

Automatic conversion script
Id: cif_fix_values 3143 2015-03-26 13:38:13Z robertas 
;
_cod_original_cell_volume 7198.0(22)
_cod_original_sg_symbol_H-M P2(1)/c
_cod_database_code 7114180

loop_
_symmetry_equiv_pos_as_xyz
'x, y, z'
'-x, y+1/2, -z+1/2'
'-x, -y, -z'
'x, -y-1/2, z-1/2'

loop_
_atom_site_aniso_label
_atom_site_aniso_U_11
_atom_site_aniso_U_22
_atom_site_aniso_U_33
_atom_site_aniso_U_23
_atom_site_aniso_U_13
_atom_site_aniso_U_12
Cl1 0.050(3) 0.066(4) 0.113(5) 0.008(3) -0.001(3) 0.009(3)
Cl2 0.058(3) 0.036(3) 0.103(4) 0.010(3) 0.011(3) -0.004(2)
Cl3 0.064(3) 0.045(3) 0.091(4) 0.013(3) 0.003(3) 0.003(2)
Cl4 0.079(4) 0.079(4) 0.223(8) 0.067(5) 0.046(4) -0.002(3)
Cl5 0.065(3) 0.082(4) 0.065(4) -0.023(3) 0.001(2) 0.026(3)
Cl6 0.078(3) 0.102(4) 0.049(4) -0.017(3) -0.005(3) 0.002(3)
Cl7 0.084(4) 0.097(4) 0.079(4) 0.006(3) -0.028(3) 0.016(3)
Cl8 0.065(3) 0.064(4) 0.101(4) 0.007(3) 0.007(3) 0.024(3)
Cl9 0.070(3) 0.043(3) 0.054(4) -0.012(2) 0.015(2) 0.006(2)
Cl10 0.057(3) 0.045(3) 0.076(4) -0.015(3) -0.002(2) -0.003(2)
Cl11 0.067(3) 0.066(4) 0.127(5) 0.014(3) 0.023(3) -0.018(3)
Cl12 0.103(4) 0.120(5) 0.087(5) 0.055(4) 0.023(3) 0.004(4)
Cl13 0.113(4) 0.086(4) 0.046(4) 0.007(3) 0.003(3) 0.010(3)
Cl14 0.075(3) 0.086(4) 0.058(4) -0.017(3) -0.002(3) -0.027(3)
Cl15 0.092(4) 0.101(5) 0.122(5) 0.019(4) 0.014(3) -0.049(4)
Cl16 0.073(3) 0.042(3) 0.061(3) 0.007(2) 0.001(2) -0.003(2)
Cl17 0.086(4) 0.056(4) 0.108(5) 0.017(3) 0.018(3) 0.020(3)
Cl18 0.069(4) 0.145(6) 0.198(8) 0.026(5) 0.021(4) 0.044(4)
Cl19 0.078(3) 0.059(3) 0.052(3) -0.001(3) -0.006(2) -0.020(3)
Cl20 0.090(3) 0.076(4) 0.047(3) 0.005(3) -0.003(3) -0.002(3)
Cl21 0.115(4) 0.074(4) 0.060(4) 0.018(3) 0.014(3) -0.011(3)
Cl22 0.102(4) 0.068(4) 0.071(4) 0.004(3) 0.020(3) -0.035(3)
Cl23 0.077(3) 0.062(3) 0.050(3) -0.006(3) 0.001(2) -0.022(3)
Cl24 0.077(3) 0.061(3) 0.042(3) -0.015(2) 0.002(2) 0.020(3)
Cl25 0.059(3) 0.069(3) 0.073(4) -0.001(3) -0.004(2) 0.018(3)
Cl26 0.077(3) 0.098(4) 0.059(4) 0.010(3) -0.023(3) 0.002(3)
Cl27 0.098(4) 0.081(4) 0.035(4) -0.012(3) 0.003(3) -0.017(3)
Cl28 0.081(3) 0.054(3) 0.065(4) -0.013(3) 0.015(3) 0.011(3)
O1 0.051(9) 0.116(13) 0.158(18) 0.015(12) 0.015(10) -0.016(9)
O2 0.086(12) 0.151(16) 0.145(18) 0.016(13) 0.055(12) 0.010(10)
O3 0.099(12) 0.178(17) 0.116(17) 0.028(14) 0.027(12) -0.045(11)
O4 0.068(12) 0.229(22) 0.184(23) -0.006(17) -0.003(13) -0.019(13)
C1 0.055(20) 0.086(18) 0.095(25) 0.014(17) -0.013(16) -0.015(13)
C2 0.042(14) 0.076(17) 0.065(15) 0.020(12) 0.027(10) -0.017(13)
C3 0.041(13) 0.047(14) 0.057(13) 0.002(10) 0.003(9) 0.022(11)
C4 0.051(13) 0.031(13) 0.056(13) -0.005(9) -0.008(9) 0.011(11)
C5 0.058(14) 0.040(14) 0.029(12) 0.000(9) -0.007(9) -0.015(12)
C6 0.046(13) 0.035(13) 0.065(14) 0.013(10) -0.008(9) 0.011(11)
C7 0.046(13) 0.038(14) 0.101(17) 0.016(11) 0.023(11) 0.008(11)
C8 0.031(12) 0.049(12) 0.037(14) -0.009(10) 0.010(10) -0.007(9)
C9 0.030(11) 0.043(12) 0.042(16) -0.010(11) 0.007(10) -0.011(10)
C10 0.045(12) 0.059(14) 0.067(18) -0.024(13) 0.012(12) 0.008(10)
C11 0.044(12) 0.068(14) 0.049(16) -0.014(12) 0.005(12) -0.006(11)
C12 0.056(14) 0.092(17) 0.028(15) 0.018(12) -0.016(10) -0.017(13)
C13 0.033(11) 0.056(14) 0.079(19) 0.023(13) -0.007(11) 0.006(9)
C14 0.037(11) 0.020(11) 0.083(17) -0.010(11) 0.022(12) -0.012(9)
C15 0.020(10) 0.018(11) 0.086(21) 0.005(11) 0.016(12) 0.000(8)
C16 0.055(12) 0.045(12) 0.014(13) -0.005(10) 0.009(9) 0.013(10)
C17 0.050(11) 0.039(13) 0.053(17) -0.009(12) 0.008(12) 0.013(9)
C18 0.073(14) 0.054(15) 0.056(19) 0.043(13) 0.027(13) 0.007(12)
C19 0.090(16) 0.050(14) 0.026(16) 0.001(11) 0.001(12) 0.021(12)
C20 0.057(12) 0.057(14) 0.032(16) -0.002(12) -0.011(11) -0.002(10)
C21 0.072(25) 0.174(29) 0.103(31) 0.035(24) -0.022(18) -0.017(18)
C22 0.047(16) 0.128(24) 0.074(17) 0.012(15) -0.001(11) 0.003(17)
C23 0.066(16) 0.064(16) 0.077(16) 0.015(12) -0.004(12) -0.012(14)
C24 0.046(13) 0.062(16) 0.037(13) 0.014(10) 0.021(9) 0.004(11)
C25 0.043(13) 0.069(16) 0.015(11) 0.003(10) -0.005(8) 0.003(13)
C26 0.035(13) 0.064(16) 0.055(13) 0.010(10) -0.001(9) 0.010(12)
C27 0.043(15) 0.060(16) 0.118(19) 0.028(13) 0.005(12) 0.021(12)
C28 0.036(12) 0.043(12) 0.036(15) -0.001(10) -0.010(10) 0.002(9)
C29 0.053(12) 0.027(12) 0.029(15) -0.003(11) -0.008(11) 0.013(10)
C30 0.053(11) 0.053(13) 0.025(15) 0.015(12) 0.012(11) 0.004(9)
C31 0.035(10) 0.066(15) 0.054(18) -0.009(12) -0.007(9) 0.001(10)
C32 0.074(14) 0.049(14) 0.050(17) 0.014(12) 0.013(12) 0.010(12)
C33 0.066(12) 0.014(11) 0.054(17) 0.006(11) 0.013(12) -0.004(9)
C34 0.056(12) 0.026(12) 0.044(16) 0.003(11) 0.002(10) -0.011(10)
C35 0.053(13) 0.036(12) 0.044(16) -0.009(11) 0.015(11) -0.005(10)
C36 0.057(12) 0.038(12) 0.049(14) -0.001(10) 0.024(11) 0.012(10)
C37 0.029(10) 0.055(13) 0.072(17) 0.005(13) -0.010(10) 0.014(9)
C38 0.072(14) 0.051(14) 0.021(15) -0.003(11) -0.007(10) -0.025(11)
C39 0.077(14) 0.025(12) 0.049(16) -0.001(11) 0.015(13) -0.004(11)
C40 0.046(11) 0.049(13) 0.041(15) 0.000(11) 0.011(10) 0.002(9)
Cu1 0.036(2) 0.169(4) 0.144(4) 0.023(3) 0.020(2) -0.020(2)
O5 0.096(15) 0.406(42) 0.172(25) 0.008(24) -0.015(15) -0.081(21)
O6 0.051(11) 0.211(24) 0.321(34) 0.145(23) 0.001(15) 0.012(13)
O7 0.066(11) 0.107(15) 0.202(22) 0.014(13) 0.018(12) -0.020(10)
Cu1A 0.030(9) 0.284(29) 0.179(22) 0.077(20) 0.012(11) -0.036(13)

loop_
_atom_site_label
_atom_site_type_symbol
_atom_site_fract_x
_atom_site_fract_y
_atom_site_fract_z
_atom_site_U_iso_or_equiv
_atom_site_thermal_displace_type
_atom_site_occupancy
_atom_site_calc_flag
_atom_site_refinement_flags
_atom_site_disorder_group
Cl1 Cl 1.1669(2) 0.5043(3) 0.8763(3) 0.076(2) Uani 1 d . .
Cl2 Cl 1.2847(2) 0.5161(3) 0.8508(3) 0.0654(14) Uani 1 d . .
Cl3 Cl 1.3056(2) 0.1734(3) 0.9317(3) 0.0664(14) Uani 1 d . .
Cl4 Cl 1.1883(2) 0.1707(4) 0.9635(4) 0.126(3) Uani 1 d . .
Cl5 Cl 1.3314(2) 0.4288(3) 1.0362(2) 0.0705(15) Uani 1 d . .
Cl6 Cl 1.4021(2) 0.3621(3) 1.1607(3) 0.076(2) Uani 1 d . .
Cl7 Cl 1.4953(2) 0.2385(3) 1.1311(3) 0.087(2) Uani 1 d . .
Cl8 Cl 1.5092(2) 0.1637(3) 0.9771(3) 0.077(2) Uani 1 d . .
Cl9 Cl 1.4365(2) 0.2230(3) 0.8511(2) 0.0552(13) Uani 1 d . .
Cl10 Cl 1.4351(2) 0.4903(3) 0.9036(2) 0.0595(14) Uani 1 d . .
Cl11 Cl 1.4872(2) 0.5476(3) 0.7656(3) 0.086(2) Uani 1 d . .
Cl12 Cl 1.4419(2) 0.4867(4) 0.6176(3) 0.103(2) Uani 1 d . .
Cl13 Cl 1.3443(2) 0.3651(3) 0.6077(3) 0.082(2) Uani 1 d . .
Cl14 Cl 1.3026(2) 0.2827(3) 0.7452(2) 0.073(2) Uani 1 d . .
Cl15 Cl 0.8646(2) 0.4151(4) 0.9270(3) 0.105(2) Uani 1 d . .
Cl16 Cl 0.7498(2) 0.3857(3) 0.9652(2) 0.0586(13) Uani 1 d . .
Cl17 Cl 0.7923(2) 0.0424(3) 1.0176(3) 0.083(2) Uani 1 d . .
Cl18 Cl 0.9074(2) 0.0750(5) 0.9856(4) 0.137(3) Uani 1 d . .
Cl19 Cl 0.7799(2) 0.2764(3) 1.1382(2) 0.0630(14) Uani 1 d . .
Cl20 Cl 0.7663(2) 0.1808(3) 1.2808(2) 0.0709(15) Uani 1 d . .
Cl21 Cl 0.6802(2) 0.0403(3) 1.2955(3) 0.083(2) Uani 1 d . .
Cl22 Cl 0.6109(2) -0.0135(3) 1.1618(3) 0.080(2) Uani 1 d . .
Cl23 Cl 0.6358(2) 0.0556(3) 1.0125(2) 0.0629(14) Uani 1 d . .
Cl24 Cl 0.6330(2) 0.3207(3) 1.0541(2) 0.0600(14) Uani 1 d . .
Cl25 Cl 0.5550(2) 0.3871(3) 0.9353(3) 0.0671(14) Uani 1 d . .
Cl26 Cl 0.5611(2) 0.3169(3) 0.7797(3) 0.079(2) Uani 1 d . .
Cl27 Cl 0.6427(2) 0.1753(3) 0.7426(2) 0.0712(15) Uani 1 d . .
Cl28 Cl 0.7219(2) 0.1090(3) 0.8594(2) 0.0666(14) Uani 1 d . .
O1 O 1.1020(5) 0.3082(10) 0.8759(11) 0.108(5) Uani 1 d . .
O2 O 1.1089(6) 0.3495(12) 0.9891(11) 0.126(7) Uani 1 d . .
O3 O 0.9517(7) 0.2538(12) 0.8848(11) 0.131(7) Uani 1 d . .
O4 O 0.9623(7) 0.2830(14) 0.9997(13) 0.161(8) Uani 1 d . .
C1 C 1.1266(9) 0.3342(15) 0.9311(16) 0.079(7) Uani 1 d . .
C2 C 1.1848(7) 0.3363(15) 0.9194(9) 0.060(6) Uani 1 d . .
C3 C 1.2060(7) 0.4131(12) 0.8932(9) 0.048(5) Uani 1 d . .
C4 C 1.2585(7) 0.4190(11) 0.8829(9) 0.046(5) Uani 1 d . .
C5 C 1.2927(6) 0.3475(12) 0.8962(8) 0.043(5) Uani 1 d . .
C6 C 1.2691(7) 0.2696(11) 0.9216(9) 0.049(5) Uani 1 d . .
C7 C 1.2177(8) 0.2639(11) 0.9333(10) 0.061(5) Uani 1 d . .
C8 C 1.3500(6) 0.3517(10) 0.8893(10) 0.039(4) Uani 1 d . .
C9 C 1.3846(6) 0.3207(11) 0.9487(11) 0.038(4) Uani 1 d . .
C10 C 1.3788(6) 0.3520(11) 1.0174(14) 0.057(5) Uani 1 d . .
C11 C 1.4113(8) 0.3242(12) 1.0742(10) 0.054(5) Uani 1 d . .
C12 C 1.4525(8) 0.2717(14) 1.0623(11) 0.059(5) Uani 1 d . .
C13 C 1.4596(6) 0.2383(11) 0.9937(15) 0.056(5) Uani 1 d . .
C14 C 1.4274(7) 0.2638(10) 0.9361(10) 0.046(5) Uani 1 d . .
C15 C 1.3706(6) 0.3844(10) 0.8218(12) 0.041(5) Uani 1 d . .
C16 C 1.4124(6) 0.4448(11) 0.8241(9) 0.038(4) Uani 1 d . .
C17 C 1.4347(6) 0.4758(10) 0.7626(13) 0.047(5) Uani 1 d . .
C18 C 1.4143(8) 0.4492(13) 0.6959(12) 0.060(6) Uani 1 d . .
C19 C 1.3714(8) 0.3946(13) 0.6908(10) 0.056(5) Uani 1 d . .
C20 C 1.3511(6) 0.3622(11) 0.7524(13) 0.049(5) Uani 1 d . .
C21 C 0.9374(10) 0.2603(21) 0.9471(19) 0.117(10) Uani 1 d . .
C22 C 0.8782(8) 0.2421(20) 0.9580(11) 0.083(7) Uani 1 d . .
C23 C 0.8433(9) 0.3117(13) 0.9511(10) 0.069(6) Uani 1 d . .
C24 C 0.7916(7) 0.2961(13) 0.9659(8) 0.048(5) Uani 1 d . .
C25 C 0.7755(6) 0.2124(14) 0.9873(8) 0.042(5) Uani 1 d . .
C26 C 0.8110(7) 0.1448(12) 0.9941(9) 0.051(5) Uani 1 d . .
C27 C 0.8619(8) 0.1590(14) 0.9812(11) 0.073(6) Uani 1 d . .
C28 C 0.7195(6) 0.1982(10) 1.0060(10) 0.039(4) Uani 1 d . .
C29 C 0.7077(6) 0.1622(10) 1.0777(10) 0.037(4) Uani 1 d . .
C30 C 0.7365(6) 0.1877(10) 1.1390(12) 0.043(5) Uani 1 d . .
C31 C 0.7294(6) 0.1529(13) 1.2054(11) 0.052(5) Uani 1 d . .
C32 C 0.6904(8) 0.0877(12) 1.2130(10) 0.058(5) Uani 1 d . .
C33 C 0.6607(6) 0.0632(9) 1.1513(13) 0.044(5) Uani 1 d . .
C34 C 0.6694(6) 0.0989(11) 1.0849(10) 0.042(4) Uani 1 d . .
C35 C 0.6778(6) 0.2229(11) 0.9526(11) 0.044(5) Uani 1 d . .
C36 C 0.6366(7) 0.2803(11) 0.9663(9) 0.047(5) Uani 1 d . .
C37 C 0.6017(6) 0.3108(11) 0.9144(12) 0.052(5) Uani 1 d . .
C38 C 0.6065(7) 0.2765(13) 0.8440(10) 0.048(5) Uani 1 d . .
C39 C 0.6420(8) 0.2148(11) 0.8292(10) 0.050(5) Uani 1 d . .
C40 C 0.6786(6) 0.1910(11) 0.8819(12) 0.045(5) Uani 1 d . .
Cu1 Cu 1.02733(10) 0.2789(3) 0.8765(2) 0.1157(14) Uani 0.83 d P 1
O5 O 1.0254(8) 0.2419(21) 0.7655(14) 0.225(13) Uani 0.83 d P 1
O6 O 1.0108(6) 0.4069(16) 0.8578(16) 0.194(12) Uani 0.83 d P 1
O7 O 1.0469(6) 0.1543(11) 0.9201(11) 0.125(7) Uani 0.83 d P 1
O8 O 1.0417(10) 0.1363(18) 1.0575(15) 0.192(10) Uiso 0.83 d P 1
O9 O 1.0009(13) 0.0108(20) 0.8579(17) 0.241(13) Uiso 0.83 d P 1
O10 O 0.9195(23) 0.4166(35) 0.7203(30) 0.442(30) Uiso 0.83 d P 1
O11 O 0.9071(16) 0.1279(25) 0.7682(22) 0.304(17) Uiso 0.83 d P 1
O12 O 0.9322(30) 0.1952(44) 0.6506(41) 0.549(42) Uiso 0.83 d P 1
O13 O 1.0016(42) 0.4565(63) 1.0690(48) 0.683(64) Uiso 0.83 d P 1
O14 O 1.1523(15) 0.1460(22) 0.6247(20) 0.270(15) Uiso 0.83 d PD 1
C41 C 1.2043(18) 0.1267(33) 0.6584(28) 0.248(22) Uiso 0.83 d PD 1
C42 C 1.2008(24) 0.1128(38) 0.7362(30) 0.297(28) Uiso 0.83 d PD 1
O15 O 1.1101(13) 0.3140(22) 0.6700(17) 0.241(13) Uiso 0.83 d PD 1
C43 C 1.1404(19) 0.3815(31) 0.7032(26) 0.256(23) Uiso 0.83 d PD 1
C44 C 1.1789(15) 0.4234(23) 0.6646(19) 0.162(13) Uiso 0.83 d PD 1
Cu1A Cu 1.0361(6) 0.3410(18) 1.0071(12) 0.164(10) Uani 0.17 d P 2
O5A O 1.0471(45) 0.3941(73) 1.1144(63) 0.159(40) Uiso 0.17 d P 2
O6A O 1.0220(24) 0.4659(42) 0.9674(37) 0.061(19) Uiso 0.17 d P 2
O7A O 1.0510(33) 0.1930(59) 1.0150(52) 0.104(28) Uiso 0.17 d P 2

loop_
_atom_type_symbol
_atom_type_description
_atom_type_scat_dispersion_real
_atom_type_scat_dispersion_imag
_atom_type_scat_source
C C 0.0033 0.0016 'International Tables Vol C Tables 4.2.6.8 and 6.1.1.4'
H H 0.0000 0.0000 'International Tables Vol C Tables 4.2.6.8 and 6.1.1.4'
O O 0.0106 0.0060 'International Tables Vol C Tables 4.2.6.8 and 6.1.1.4'
Cl Cl 0.1484 0.1585 'International Tables Vol C Tables 4.2.6.8 and 6.1.1.4'
Cu Cu 0.3201 1.2651 'International Tables Vol C Tables 4.2.6.8 and 6.1.1.4'

loop_
_geom_angle_atom_site_label_1
_geom_angle_atom_site_label_2
_geom_angle_atom_site_label_3
_geom_angle
C1 O1 Cu1 121.8(17)
C1 O2 Cu1A 123.0(20)
C21 O3 Cu1 112.5(19)
C21 O4 Cu1A 129.0(24)
O2 C1 O1 126.9(24)
O2 C1 C2 121.9(23)
O1 C1 C2 111.0(24)
C3 C2 C7 118.6(14)
C3 C2 C1 118.2(20)
C7 C2 C1 123.2(19)
C4 C3 C2 120.5(15)
C4 C3 Cl1 119.3(16)
C2 C3 Cl1 120.1(15)
C3 C4 C5 122.3(15)
C3 C4 Cl2 120.1(14)
C5 C4 Cl2 117.6(14)
C4 C5 C6 115.2(14)
C4 C5 C8 124.4(16)
C6 C5 C8 120.3(17)
C7 C6 C5 122.8(15)
C7 C6 Cl3 117.1(15)
C5 C6 Cl3 119.9(14)
C6 C7 C2 120.5(15)
C6 C7 Cl4 123.7(16)
C2 C7 Cl4 115.8(14)
C15 C8 C9 121.6(13)
C15 C8 C5 118.7(14)
C9 C8 C5 119.7(15)
C10 C9 C14 118.3(16)
C10 C9 C8 120.3(16)
C14 C9 C8 121.3(17)
C9 C10 C11 121.2(16)
C9 C10 Cl5 121.4(17)
C11 C10 Cl5 117.4(18)
C12 C11 C10 120.6(16)
C12 C11 Cl6 118.9(18)
C10 C11 Cl6 120.4(17)
C11 C12 C13 119.7(15)
C11 C12 Cl7 122.1(20)
C13 C12 Cl7 118.1(20)
C14 C13 C12 120.9(16)
C14 C13 Cl8 117.6(18)
C12 C13 Cl8 121.5(18)
C13 C14 C9 118.9(16)
C13 C14 Cl9 120.9(15)
C9 C14 Cl9 120.1(16)
C20 C15 C16 115.2(15)
C20 C15 C8 125.3(15)
C16 C15 C8 119.5(17)
C17 C16 C15 122.3(15)
C17 C16 Cl10 116.1(15)
C15 C16 Cl10 121.4(14)
C16 C17 C18 119.2(16)
C16 C17 Cl11 122.2(17)
C18 C17 Cl11 118.6(18)
C19 C18 C17 120.6(15)
C19 C18 Cl12 119.3(20)
C17 C18 Cl12 120.1(19)
C20 C19 C18 119.1(16)
C20 C19 Cl13 120.2(19)
C18 C19 Cl13 120.7(19)
C19 C20 C15 123.4(16)
C19 C20 Cl14 118.6(17)
C15 C20 Cl14 117.8(15)
O4 C21 O3 128.5(30)
O4 C21 C22 115.8(29)
O3 C21 C22 115.6(25)
C23 C22 C27 120.8(17)
C23 C22 C21 118.8(24)
C27 C22 C21 120.1(23)
C22 C23 C24 118.2(17)
C22 C23 Cl15 120.3(18)
C24 C23 Cl15 121.5(18)
C23 C24 C25 120.5(16)
C23 C24 Cl16 117.6(17)
C25 C24 Cl16 121.7(13)
C26 C25 C24 120.0(14)
C26 C25 C28 120.6(17)
C24 C25 C28 119.3(16)
C27 C26 C25 120.5(16)
C27 C26 Cl17 118.5(16)
C25 C26 Cl17 120.9(14)
C26 C27 C22 119.9(16)
C26 C27 Cl18 122.1(18)
C22 C27 Cl18 117.9(17)
C35 C28 C29 122.0(14)
C35 C28 C25 118.7(15)
C29 C28 C25 119.2(13)
C34 C29 C30 118.1(15)
C34 C29 C28 120.7(16)
C30 C29 C28 121.1(16)
C31 C30 C29 123.5(16)
C31 C30 Cl19 114.5(16)
C29 C30 Cl19 121.7(15)
C30 C31 C32 118.7(15)
C30 C31 Cl20 123.8(16)
C32 C31 Cl20 117.4(18)
C33 C32 C31 117.8(15)
C33 C32 Cl21 121.5(17)
C31 C32 Cl21 120.7(18)
C34 C33 C32 122.0(15)
C34 C33 Cl22 120.5(16)
C32 C33 Cl22 117.5(16)
C33 C34 C29 120.0(15)
C33 C34 Cl23 117.7(15)
C29 C34 Cl23 122.1(16)
C36 C35 C40 114.9(15)
C36 C35 C28 124.5(17)
C40 C35 C28 120.5(16)
C37 C36 C35 123.9(16)
C37 C36 Cl24 118.9(15)
C35 C36 Cl24 117.0(15)
C36 C37 C38 116.7(15)
C36 C37 Cl25 120.6(17)
C38 C37 Cl25 122.7(16)
C39 C38 C37 121.9(15)
C39 C38 Cl26 122.9(17)
C37 C38 Cl26 115.1(17)
C38 C39 C40 119.0(16)
C38 C39 Cl27 117.8(17)
C40 C39 Cl27 123.0(17)
C39 C40 C35 123.0(15)
C39 C40 Cl28 116.2(16)
C35 C40 Cl28 120.4(15)
O1 Cu1 O3 175.4(9)
O1 Cu1 O6 88.9(7)
O3 Cu1 O6 89.8(7)
O1 Cu1 O7 89.2(6)
O3 Cu1 O7 91.1(7)
O6 Cu1 O7 167.1(11)
O1 Cu1 O5 92.3(8)
O3 Cu1 O5 92.2(8)
O6 Cu1 O5 95.1(12)
O7 Cu1 O5 97.7(11)
C42 C41 O14 110.9(46)
C44 C43 O15 119.5(44)
O2 Cu1A O6A 92.0(20)
O2 Cu1A O4 154.9(18)
O6A Cu1A O4 102.5(20)
O2 Cu1A O5A 92.4(32)
O6A Cu1A O5A 90.3(37)
O4 Cu1A O5A 107.7(32)
O2 Cu1A O7A 85.1(24)
O6A Cu1A O7A 162.6(33)
O4 Cu1A O7A 74.9(23)
O5A Cu1A O7A 106.9(39)

loop_
_geom_bond_atom_site_label_1
_geom_bond_atom_site_label_2
_geom_bond_distance
Cl1 C3 1.73(2)
Cl2 C4 1.73(2)
Cl3 C6 1.74(2)
Cl4 C7 1.70(2)
Cl5 C10 1.73(2)
Cl6 C11 1.73(2)
Cl7 C12 1.73(2)
Cl8 C13 1.74(2)
Cl9 C14 1.72(2)
Cl10 C16 1.71(2)
Cl11 C17 1.73(2)
Cl12 C18 1.74(2)
Cl13 C19 1.73(2)
Cl14 C20 1.73(2)
Cl15 C23 1.72(2)
Cl16 C24 1.73(2)
Cl17 C26 1.68(2)
Cl18 C27 1.72(2)
Cl19 C30 1.74(2)
Cl20 C31 1.71(2)
Cl21 C32 1.72(2)
Cl22 C33 1.74(2)
Cl23 C34 1.70(2)
Cl24 C36 1.75(2)
Cl25 C37 1.72(2)
Cl26 C38 1.75(2)
Cl27 C39 1.72(2)
Cl28 C40 1.73(2)
O1 C1 1.25(2)
O1 Cu1 1.967(14)
O2 C1 1.21(2)
O2 Cu1A 1.91(2)
O3 C21 1.23(3)
O3 Cu1 1.99(2)
O4 C21 1.20(3)
O4 Cu1A 2.09(2)
C1 C2 1.52(3)
C2 C3 1.38(2)
C2 C7 1.40(2)
C3 C4 1.37(2)
C4 C5 1.41(2)
C5 C6 1.41(2)
C5 C8 1.48(2)
C6 C7 1.35(2)
C8 C15 1.47(2)
C8 C9 1.47(2)
C9 C10 1.38(2)
C9 C14 1.42(2)
C10 C11 1.39(2)
C11 C12 1.34(2)
C12 C13 1.39(2)
C13 C14 1.38(2)
C15 C20 1.41(2)
C15 C16 1.41(2)
C16 C17 1.38(2)
C17 C18 1.39(2)
C18 C19 1.37(2)
C19 C20 1.37(2)
C21 C22 1.56(3)
C22 C23 1.38(3)
C22 C27 1.40(3)
C23 C24 1.39(2)
C24 C25 1.39(2)
C25 C26 1.37(2)
C25 C28 1.51(2)
C26 C27 1.35(2)
C28 C35 1.48(2)
C28 C29 1.48(2)
C29 C34 1.38(2)
C29 C30 1.39(2)
C30 C31 1.36(2)
C31 C32 1.41(2)
C32 C33 1.40(2)
C33 C34 1.37(2)
C35 C36 1.40(2)
C35 C40 1.40(2)
C36 C37 1.37(2)
C37 C38 1.42(2)
C38 C39 1.34(2)
C39 C40 1.38(2)
Cu1 O6 2.01(2)
Cu1 O7 2.10(2)
Cu1 O5 2.14(3)
O14 C41 1.48(3)
C41 C42 1.47(3)
O15 C43 1.41(3)
C43 C44 1.39(3)
Cu1A O6A 2.05(7)
Cu1A O5A 2.16(12)
Cu1A O7A 2.27(9)
